data_7051773
loop_
_publ_author_name
'Bruce, Duncan W.'
'Metrangolo, Pierangelo'
'Meyer, Franck'
'Pr\"asang, Carsten'
'Resnati, Giuseppe'
'Terraneo, Giancarlo'
'Whitwood, Adrian C.'

_publ_section_title
;
 Mesogenic, trimeric, halogen-bonded complexes from alkoxystilbazoles
 and 1,4-diiodotetrafluorobenzene
;
_journal_issue 3
_journal_name_full 'New Journal of Chemistry'
_journal_page_first 477
_journal_paper_doi 10.1039/b709107a
_journal_volume 32
_journal_year 2008
_chemical_formula_moiety 'C21 H27 N O, 0.5(C6 F4 I2)'
_chemical_formula_sum 'C24 H27 F2 I N O'
_chemical_formula_weight 510.37
_chemical_name_systematic
;
?
;
_space_group_IT_number 2
_symmetry_cell_setting triclinic
_symmetry_space_group_name_Hall '-P 1'
_symmetry_space_group_name_H-M 'P -1'
_atom_sites_solution_hydrogens geom
_atom_sites_solution_primary direct
_atom_sites_solution_secondary difmap
_audit_creation_method SHELXL-97
_cell_angle_alpha 114.368(2)
_cell_angle_beta 91.703(2)
_cell_angle_gamma 106.360(2)
_cell_formula_units_Z 2
_cell_length_a 7.6014(8)
_cell_length_b 12.5366(13)
_cell_length_c 13.2340(14)
_cell_measurement_reflns_used 6050
_cell_measurement_temperature 110(2)
_cell_measurement_theta_max 28.29
_cell_measurement_theta_min 2.83
_cell_volume 1086.8(2)
_computing_cell_refinement 'Bruker SMART'
_computing_data_collection 'Bruker SMART'
_computing_data_reduction 'Bruker SAINT'
_computing_molecular_graphics 'Bruker SHELXTL'
_computing_publication_material 'Bruker SHELXTL'
_computing_structure_refinement 'SHELXL-97 (Sheldrick, 1997)'
_computing_structure_solution 'SHELXS-97 (Sheldrick, 1997)'
_diffrn_ambient_temperature 110(2)
_diffrn_measured_fraction_theta_full 0.988
_diffrn_measured_fraction_theta_max 0.988
_diffrn_measurement_device_type 'CCD area detector'
_diffrn_measurement_method 'phi and omega scans'
_diffrn_radiation_monochromator graphite
_diffrn_radiation_source 'fine-focus sealed tube'
_diffrn_radiation_type MoK\a
_diffrn_radiation_wavelength 0.71073
_diffrn_reflns_av_R_equivalents 0.0207
_diffrn_reflns_av_sigmaI/netI 0.0313
_diffrn_reflns_limit_h_max 10
_diffrn_reflns_limit_h_min -10
_diffrn_reflns_limit_k_max 16
_diffrn_reflns_limit_k_min -16
_diffrn_reflns_limit_l_max 17
_diffrn_reflns_limit_l_min -17
_diffrn_reflns_number 11209
_diffrn_reflns_theta_full 28.31
_diffrn_reflns_theta_max 28.31
_diffrn_reflns_theta_min 1.71
_exptl_absorpt_coefficient_mu 1.505
_exptl_absorpt_correction_T_max 0.960
_exptl_absorpt_correction_T_min 0.728
_exptl_absorpt_correction_type multi-scan
_exptl_absorpt_process_details 'SADABS v2.03; (Sheldrick)'
_exptl_crystal_colour colourless
_exptl_crystal_density_diffrn 1.560
_exptl_crystal_density_method 'not measured'
_exptl_crystal_description plate
_exptl_crystal_F_000 514
_exptl_crystal_size_max 0.34
_exptl_crystal_size_mid 0.10
_exptl_crystal_size_min 0.03
_refine_diff_density_max 0.982
_refine_diff_density_min -0.350
_refine_diff_density_rms 0.080
_refine_ls_extinction_method none
_refine_ls_goodness_of_fit_ref 1.056
_refine_ls_hydrogen_treatment constr
_refine_ls_matrix_type full
_refine_ls_number_parameters 263
_refine_ls_number_reflns 5337
_refine_ls_number_restraints 0
_refine_ls_restrained_S_all 1.056
_refine_ls_R_factor_all 0.0276
_refine_ls_R_factor_gt 0.0237
_refine_ls_shift/su_max 0.001
_refine_ls_shift/su_mean 0.000
_refine_ls_structure_factor_coef Fsqd
_refine_ls_weighting_details 'calc w=1/[\s^2^(Fo^2^)+(0.0288P)^2^+0.1918P] where P=(Fo^2^+2Fc^2^)/3'
_refine_ls_weighting_scheme calc
_refine_ls_wR_factor_gt 0.0557
_refine_ls_wR_factor_ref 0.0570
_reflns_number_gt 4888
_reflns_number_total 5337
_reflns_threshold_expression >2sigma(I)
_cod_data_source_file b709107a.txt
_cod_data_source_block Iodo_LC_3-8
_cod_depositor_comments
;
The following automatic conversions were performed:
'_symmetry_cell_setting' value 'Triclinic' changed to 'triclinic'
according to '/home/saulius/struct/CIF-dictionaries/cif_core.dic'
dictionary named 'cif_core.dic' version 2.4.1 from 2010-06-29.

Automatic conversion script
Id: cif_fix_enum 1527 2010-12-29 10:47:43Z saulius 
;
_cod_original_sg_symbol_H-M P-1
_cod_database_code 7051773

loop_
_symmetry_equiv_pos_as_xyz
'x, y, z'
'-x, -y, -z'

loop_
_atom_site_label
_atom_site_type_symbol
_atom_site_fract_x
_atom_site_fract_y
_atom_site_fract_z
_atom_site_U_iso_or_equiv
_atom_site_adp_type
_atom_site_occupancy
_atom_site_symmetry_multiplicity
_atom_site_calc_flag
_atom_site_refinement_flags
_atom_site_disorder_assembly
_atom_site_disorder_group
C1 C 0.6013(3) 0.12773(17) 0.04439(15) 0.0188(4) Uani 1 1 d . . .
C2 C 0.6893(3) 0.03844(18) 0.01472(16) 0.0193(4) Uani 1 1 d . . .
C3 C 0.5908(3) -0.08516(18) -0.02806(16) 0.0196(4) Uani 1 1 d . . .
F1 F 0.87656(16) 0.07334(11) 0.02821(11) 0.0277(3) Uani 1 1 d . . .
F2 F 0.68663(16) -0.16589(11) -0.05283(10) 0.0266(3) Uani 1 1 d . . .
I1 I 0.752119(17) 0.316364(11) 0.108098(10) 0.01967(5) Uani 1 1 d . . .
C4 C 0.0291(3) -0.34398(18) 0.27985(16) 0.0211(4) Uani 1 1 d . . .
H4 H 0.0592 -0.3702 0.3341 0.025 Uiso 1 1 calc R . .
C5 C 0.0796(3) -0.21849(18) 0.31074(16) 0.0204(4) Uani 1 1 d . . .
H5 H 0.1429 -0.1608 0.3846 0.025 Uiso 1 1 calc R . .
C6 C 0.0376(3) -0.17661(18) 0.23340(16) 0.0187(4) Uani 1 1 d . . .
C7 C -0.0527(3) -0.26742(18) 0.12584(16) 0.0213(4) Uani 1 1 d . . .
H7 H -0.0823 -0.2444 0.0692 0.026 Uiso 1 1 calc R . .
C8 C -0.0986(3) -0.39080(18) 0.10270(17) 0.0230(4) Uani 1 1 d . . .
H8 H -0.1610 -0.4508 0.0293 0.028 Uiso 1 1 calc R . .
C9 C 0.0786(3) -0.04641(18) 0.25798(17) 0.0206(4) Uani 1 1 d . . .
H9 H 0.0531 -0.0292 0.1966 0.025 Uiso 1 1 calc R . .
C10 C 0.1485(3) 0.05092(18) 0.35836(16) 0.0197(4) Uani 1 1 d . . .
H10 H 0.1805 0.0342 0.4190 0.024 Uiso 1 1 calc R . .
C11 C 0.1801(3) 0.18053(17) 0.38346(16) 0.0182(4) Uani 1 1 d . . .
C12 C 0.1471(3) 0.21848(18) 0.30051(16) 0.0208(4) Uani 1 1 d . . .
H12 H 0.1083 0.1588 0.2241 0.025 Uiso 1 1 calc R . .
C13 C 0.1699(3) 0.34045(18) 0.32823(16) 0.0200(4) Uani 1 1 d . . .
H13 H 0.1480 0.3644 0.2709 0.024 Uiso 1 1 calc R . .
C14 C 0.2251(3) 0.42947(17) 0.43997(16) 0.0182(4) Uani 1 1 d . . .
C15 C 0.2641(3) 0.39534(18) 0.52364(16) 0.0197(4) Uani 1 1 d . . .
H15 H 0.3062 0.4557 0.5996 0.024 Uiso 1 1 calc R . .
C16 C 0.2403(3) 0.27176(18) 0.49420(16) 0.0192(4) Uani 1 1 d . . .
H16 H 0.2660 0.2484 0.5514 0.023 Uiso 1 1 calc R . .
C17 C 0.2923(3) 0.64267(17) 0.57084(15) 0.0192(4) Uani 1 1 d . . .
H17A H 0.4181 0.6513 0.6024 0.023 Uiso 1 1 calc R . .
H17B H 0.2040 0.6241 0.6195 0.023 Uiso 1 1 calc R . .
C18 C 0.2919(3) 0.75970(18) 0.56359(16) 0.0204(4) Uani 1 1 d . . .
H18A H 0.1640 0.7492 0.5339 0.025 Uiso 1 1 calc R . .
H18B H 0.3724 0.7716 0.5091 0.025 Uiso 1 1 calc R . .
C19 C 0.3586(3) 0.87568(17) 0.67494(16) 0.0192(4) Uani 1 1 d . . .
H19A H 0.4811 0.8826 0.7095 0.023 Uiso 1 1 calc R . .
H19B H 0.2697 0.8696 0.7271 0.023 Uiso 1 1 calc R . .
C20 C 0.3751(3) 0.99071(17) 0.65728(16) 0.0197(4) Uani 1 1 d . . .
H20A H 0.4616 0.9942 0.6034 0.024 Uiso 1 1 calc R . .
H20B H 0.2518 0.9822 0.6225 0.024 Uiso 1 1 calc R . .
C21 C 0.4431(3) 1.11218(17) 0.76343(16) 0.0194(4) Uani 1 1 d . . .
H21A H 0.5667 1.1218 0.7988 0.023 Uiso 1 1 calc R . .
H21B H 0.3562 1.1103 0.8174 0.023 Uiso 1 1 calc R . .
C22 C 0.4574(3) 1.22259(18) 0.73915(15) 0.0193(4) Uani 1 1 d . . .
H22A H 0.5262 1.2155 0.6755 0.023 Uiso 1 1 calc R . .
H22B H 0.3305 1.2190 0.7151 0.023 Uiso 1 1 calc R . .
C23 C 0.5535(3) 1.34789(18) 0.83805(16) 0.0210(4) Uani 1 1 d . . .
H23A H 0.4837 1.3567 0.9014 0.025 Uiso 1 1 calc R . .
H23B H 0.6803 1.3520 0.8631 0.025 Uiso 1 1 calc R . .
C24 C 0.5665(3) 1.45420(19) 0.80791(19) 0.0278(4) Uani 1 1 d . . .
H24A H 0.6337 1.4451 0.7444 0.042 Uiso 1 1 calc R . .
H24B H 0.6331 1.5328 0.8728 0.042 Uiso 1 1 calc R . .
H24C H 0.4410 1.4532 0.7871 0.042 Uiso 1 1 calc R . .
N1 N -0.0604(2) -0.43070(15) 0.17715(14) 0.0226(3) Uani 1 1 d . . .
O1 O 0.2367(2) 0.54623(12) 0.45774(11) 0.0211(3) Uani 1 1 d . . .

loop_
_atom_site_aniso_label
_atom_site_aniso_U_11
_atom_site_aniso_U_22
_atom_site_aniso_U_33
_atom_site_aniso_U_23
_atom_site_aniso_U_13
_atom_site_aniso_U_12
C1 0.0241(10) 0.0164(9) 0.0161(9) 0.0076(7) 0.0026(7) 0.0062(7)
C2 0.0161(9) 0.0224(10) 0.0202(9) 0.0104(8) 0.0023(7) 0.0062(7)
C3 0.0243(10) 0.0197(9) 0.0188(9) 0.0088(7) 0.0039(7) 0.0122(8)
F1 0.0176(6) 0.0257(6) 0.0379(7) 0.0120(6) 0.0031(5) 0.0072(5)
F2 0.0247(6) 0.0213(6) 0.0355(7) 0.0105(5) 0.0061(5) 0.0128(5)
I1 0.02299(7) 0.01711(7) 0.01759(7) 0.00688(5) 0.00181(5) 0.00584(5)
C4 0.0220(10) 0.0189(9) 0.0209(9) 0.0077(8) 0.0033(8) 0.0061(8)
C5 0.0204(9) 0.0184(9) 0.0185(9) 0.0055(7) 0.0019(7) 0.0047(7)
C6 0.0152(9) 0.0187(9) 0.0215(9) 0.0079(8) 0.0057(7) 0.0056(7)
C7 0.0217(10) 0.0223(10) 0.0190(9) 0.0084(8) 0.0031(7) 0.0070(8)
C8 0.0224(10) 0.0201(10) 0.0195(9) 0.0038(8) -0.0001(8) 0.0045(8)
C9 0.0198(9) 0.0193(9) 0.0235(9) 0.0105(8) 0.0039(7) 0.0058(7)
C10 0.0181(9) 0.0197(9) 0.0230(9) 0.0107(8) 0.0038(7) 0.0066(7)
C11 0.0164(8) 0.0173(9) 0.0195(9) 0.0071(7) 0.0029(7) 0.0048(7)
C12 0.0222(10) 0.0191(9) 0.0168(9) 0.0051(7) 0.0007(7) 0.0047(8)
C13 0.0228(10) 0.0201(9) 0.0175(9) 0.0094(8) 0.0010(7) 0.0060(8)
C14 0.0171(9) 0.0167(9) 0.0207(9) 0.0084(7) 0.0024(7) 0.0048(7)
C15 0.0204(9) 0.0191(9) 0.0163(9) 0.0058(7) 0.0009(7) 0.0048(7)
C16 0.0204(9) 0.0206(9) 0.0177(9) 0.0099(8) 0.0019(7) 0.0061(7)
C17 0.0215(9) 0.0181(9) 0.0164(9) 0.0057(7) 0.0023(7) 0.0072(7)
C18 0.0232(10) 0.0191(9) 0.0183(9) 0.0077(8) 0.0019(7) 0.0068(8)
C19 0.0205(9) 0.0187(9) 0.0179(9) 0.0078(7) 0.0027(7) 0.0062(7)
C20 0.0210(9) 0.0183(9) 0.0176(9) 0.0068(7) 0.0014(7) 0.0048(7)
C21 0.0204(9) 0.0188(9) 0.0178(9) 0.0074(7) 0.0017(7) 0.0056(7)
C22 0.0202(9) 0.0215(9) 0.0175(9) 0.0097(8) 0.0026(7) 0.0070(8)
C23 0.0224(9) 0.0193(9) 0.0194(9) 0.0064(8) 0.0011(7) 0.0073(8)
C24 0.0330(12) 0.0197(10) 0.0298(11) 0.0105(9) 0.0021(9) 0.0082(9)
N1 0.0217(8) 0.0170(8) 0.0248(9) 0.0065(7) 0.0040(7) 0.0042(7)
O1 0.0299(8) 0.0149(6) 0.0164(6) 0.0051(5) 0.0002(5) 0.0074(6)

loop_
_atom_type_symbol
_atom_type_description
_atom_type_scat_dispersion_real
_atom_type_scat_dispersion_imag
_atom_type_scat_source
C C 0.0033 0.0016 'International Tables Vol C Tables 4.2.6.8 and 6.1.1.4'
H H 0.0000 0.0000 'International Tables Vol C Tables 4.2.6.8 and 6.1.1.4'
N N 0.0061 0.0033 'International Tables Vol C Tables 4.2.6.8 and 6.1.1.4'
F F 0.0171 0.0103 'International Tables Vol C Tables 4.2.6.8 and 6.1.1.4'
I I -0.4742 1.8119 'International Tables Vol C Tables 4.2.6.8 and 6.1.1.4'
O O 0.0106 0.0060 'International Tables Vol C Tables 4.2.6.8 and 6.1.1.4'

loop_
_geom_angle_atom_site_label_1
_geom_angle_atom_site_label_2
_geom_angle_atom_site_label_3
_geom_angle
_geom_angle_site_symmetry_1
_geom_angle_site_symmetry_3
_geom_angle_publ_flag
C3 C1 C2 116.39(17) 2_655 . ?
C3 C1 I1 121.98(14) 2_655 . ?
C2 C1 I1 121.62(14) . . ?
F1 C2 C3 118.69(17) . . ?
F1 C2 C1 119.60(17) . . ?
C3 C2 C1 121.71(17) . . ?
F2 C3 C2 118.11(17) . . ?
F2 C3 C1 119.98(17) . 2_655 ?
C2 C3 C1 121.90(17) . 2_655 ?
N1 C4 C5 123.33(18) . . ?
N1 C4 H4 118.3 . . ?
C5 C4 H4 118.3 . . ?
C4 C5 C6 119.93(18) . . ?
C4 C5 H5 120.0 . . ?
C6 C5 H5 120.0 . . ?
C5 C6 C7 116.51(18) . . ?
C5 C6 C9 124.59(18) . . ?
C7 C6 C9 118.90(18) . . ?
C8 C7 C6 119.52(18) . . ?
C8 C7 H7 120.2 . . ?
C6 C7 H7 120.2 . . ?
N1 C8 C7 123.90(18) . . ?
N1 C8 H8 118.0 . . ?
C7 C8 H8 118.0 . . ?
C10 C9 C6 126.45(19) . . ?
C10 C9 H9 116.8 . . ?
C6 C9 H9 116.8 . . ?
C9 C10 C11 126.11(18) . . ?
C9 C10 H10 116.9 . . ?
C11 C10 H10 116.9 . . ?
C16 C11 C12 117.44(17) . . ?
C16 C11 C10 119.79(17) . . ?
C12 C11 C10 122.74(17) . . ?
C13 C12 C11 121.02(17) . . ?
C13 C12 H12 119.5 . . ?
C11 C12 H12 119.5 . . ?
C12 C13 C14 120.50(18) . . ?
C12 C13 H13 119.7 . . ?
C14 C13 H13 119.7 . . ?
O1 C14 C15 124.91(17) . . ?
O1 C14 C13 115.27(16) . . ?
C15 C14 C13 119.82(17) . . ?
C16 C15 C14 118.90(17) . . ?
C16 C15 H15 120.6 . . ?
C14 C15 H15 120.6 . . ?
C15 C16 C11 122.27(18) . . ?
C15 C16 H16 118.9 . . ?
C11 C16 H16 118.9 . . ?
O1 C17 C18 106.02(15) . . ?
O1 C17 H17A 110.5 . . ?
C18 C17 H17A 110.5 . . ?
O1 C17 H17B 110.5 . . ?
C18 C17 H17B 110.5 . . ?
H17A C17 H17B 108.7 . . ?
C17 C18 C19 114.41(16) . . ?
C17 C18 H18A 108.7 . . ?
C19 C18 H18A 108.7 . . ?
C17 C18 H18B 108.7 . . ?
C19 C18 H18B 108.7 . . ?
H18A C18 H18B 107.6 . . ?
C18 C19 C20 110.70(15) . . ?
C18 C19 H19A 109.5 . . ?
C20 C19 H19A 109.5 . . ?
C18 C19 H19B 109.5 . . ?
C20 C19 H19B 109.5 . . ?
H19A C19 H19B 108.1 . . ?
C21 C20 C19 114.97(16) . . ?
C21 C20 H20A 108.5 . . ?
C19 C20 H20A 108.5 . . ?
C21 C20 H20B 108.5 . . ?
C19 C20 H20B 108.5 . . ?
H20A C20 H20B 107.5 . . ?
C20 C21 C22 111.97(15) . . ?
C20 C21 H21A 109.2 . . ?
C22 C21 H21A 109.2 . . ?
C20 C21 H21B 109.2 . . ?
C22 C21 H21B 109.2 . . ?
H21A C21 H21B 107.9 . . ?
C23 C22 C21 114.61(16) . . ?
C23 C22 H22A 108.6 . . ?
C21 C22 H22A 108.6 . . ?
C23 C22 H22B 108.6 . . ?
C21 C22 H22B 108.6 . . ?
H22A C22 H22B 107.6 . . ?
C24 C23 C22 112.07(17) . . ?
C24 C23 H23A 109.2 . . ?
C22 C23 H23A 109.2 . . ?
C24 C23 H23B 109.2 . . ?
C22 C23 H23B 109.2 . . ?
H23A C23 H23B 107.9 . . ?
C23 C24 H24A 109.5 . . ?
C23 C24 H24B 109.5 . . ?
H24A C24 H24B 109.5 . . ?
C23 C24 H24C 109.5 . . ?
H24A C24 H24C 109.5 . . ?
H24B C24 H24C 109.5 . . ?
C8 N1 C4 116.80(17) . . ?
C14 O1 C17 118.33(14) . . ?

loop_
_geom_bond_atom_site_label_1
_geom_bond_atom_site_label_2
_geom_bond_distance
_geom_bond_site_symmetry_2
_geom_bond_publ_flag
C1 C3 1.382(3) 2_655 ?
C1 C2 1.389(3) . ?
C1 I1 2.0946(19) . ?
C2 F1 1.349(2) . ?
C2 C3 1.371(3) . ?
C3 F2 1.349(2) . ?
C3 C1 1.382(3) 2_655 ?
C4 N1 1.342(2) . ?
C4 C5 1.382(3) . ?
C4 H4 0.9500 . ?
C5 C6 1.394(3) . ?
C5 H5 0.9500 . ?
C6 C7 1.399(3) . ?
C6 C9 1.462(3) . ?
C7 C8 1.381(3) . ?
C7 H7 0.9500 . ?
C8 N1 1.333(3) . ?
C8 H8 0.9500 . ?
C9 C10 1.338(3) . ?
C9 H9 0.9500 . ?
C10 C11 1.462(3) . ?
C10 H10 0.9500 . ?
C11 C16 1.396(3) . ?
C11 C12 1.406(3) . ?
C12 C13 1.373(3) . ?
C12 H12 0.9500 . ?
C13 C14 1.395(3) . ?
C13 H13 0.9500 . ?
C14 O1 1.359(2) . ?
C14 C15 1.393(3) . ?
C15 C16 1.387(3) . ?
C15 H15 0.9500 . ?
C16 H16 0.9500 . ?
C17 O1 1.436(2) . ?
C17 C18 1.510(3) . ?
C17 H17A 0.9900 . ?
C17 H17B 0.9900 . ?
C18 C19 1.521(3) . ?
C18 H18A 0.9900 . ?
C18 H18B 0.9900 . ?
C19 C20 1.526(3) . ?
C19 H19A 0.9900 . ?
C19 H19B 0.9900 . ?
C20 C21 1.519(3) . ?
C20 H20A 0.9900 . ?
C20 H20B 0.9900 . ?
C21 C22 1.522(3) . ?
C21 H21A 0.9900 . ?
C21 H21B 0.9900 . ?
C22 C23 1.521(3) . ?
C22 H22A 0.9900 . ?
C22 H22B 0.9900 . ?
C23 C24 1.521(3) . ?
C23 H23A 0.9900 . ?
C23 H23B 0.9900 . ?
C24 H24A 0.9800 . ?
C24 H24B 0.9800 . ?
C24 H24C 0.9800 . ?

loop_
_geom_torsion_atom_site_label_1
_geom_torsion_atom_site_label_2
_geom_torsion_atom_site_label_3
_geom_torsion_atom_site_label_4
_geom_torsion
_geom_torsion_site_symmetry_1
_geom_torsion_site_symmetry_2
_geom_torsion_site_symmetry_3
_geom_torsion_site_symmetry_4
_geom_torsion_publ_flag
C3 C1 C2 F1 179.89(17) 2_655 . . . ?
I1 C1 C2 F1 0.8(2) . . . . ?
C3 C1 C2 C3 -0.2(3) 2_655 . . . ?
I1 C1 C2 C3 -179.33(14) . . . . ?
F1 C2 C3 F2 1.1(3) . . . . ?
C1 C2 C3 F2 -178.78(17) . . . . ?
F1 C2 C3 C1 -179.88(17) . . . 2_655 ?
C1 C2 C3 C1 0.2(3) . . . 2_655 ?
N1 C4 C5 C6 0.0(3) . . . . ?
C4 C5 C6 C7 -1.1(3) . . . . ?
C4 C5 C6 C9 177.80(18) . . . . ?
C5 C6 C7 C8 1.4(3) . . . . ?
C9 C6 C7 C8 -177.57(18) . . . . ?
C6 C7 C8 N1 -0.7(3) . . . . ?
C5 C6 C9 C10 -5.3(3) . . . . ?
C7 C6 C9 C10 173.62(19) . . . . ?
C6 C9 C10 C11 -176.61(18) . . . . ?
C9 C10 C11 C16 174.94(19) . . . . ?
C9 C10 C11 C12 -3.1(3) . . . . ?
C16 C11 C12 C13 -1.2(3) . . . . ?
C10 C11 C12 C13 176.84(18) . . . . ?
C11 C12 C13 C14 -0.6(3) . . . . ?
C12 C13 C14 O1 -177.72(18) . . . . ?
C12 C13 C14 C15 2.4(3) . . . . ?
O1 C14 C15 C16 177.79(18) . . . . ?
C13 C14 C15 C16 -2.4(3) . . . . ?
C14 C15 C16 C11 0.5(3) . . . . ?
C12 C11 C16 C15 1.3(3) . . . . ?
C10 C11 C16 C15 -176.86(18) . . . . ?
O1 C17 C18 C19 -176.61(15) . . . . ?
C17 C18 C19 C20 173.36(17) . . . . ?
C18 C19 C20 C21 -179.31(16) . . . . ?
C19 C20 C21 C22 179.58(16) . . . . ?
C20 C21 C22 C23 -170.67(16) . . . . ?
C21 C22 C23 C24 179.00(17) . . . . ?
C7 C8 N1 C4 -0.5(3) . . . . ?
C5 C4 N1 C8 0.8(3) . . . . ?
C15 C14 O1 C17 -0.3(3) . . . . ?
C13 C14 O1 C17 179.87(16) . . . . ?
C18 C17 O1 C14 -179.94(16) . . . . ?
